data_4133160
loop_
_publ_author_name
'Werner, Daniel'
'Anwander, Reiner'

_publ_section_title
;
 Unveiling the Takai Olefination Reagent via Tris( tert-butoxy)siloxy
 Variants.
;
_journal_issue 43
_journal_name_full 'Journal of the American Chemical Society'
_journal_page_first 14334
_journal_page_last 14341
_journal_paper_doi 10.1021/jacs.8b08739
_journal_volume 140
_journal_year 2018
_chemical_formula_moiety 'C12 H24 Cl2 Cr I O3'
_chemical_formula_sum 'C12 H24 Cl2 Cr I O3'
_chemical_formula_weight 466.11
_space_group_crystal_system monoclinic
_space_group_IT_number 14
_space_group_name_Hall '-P 2ybc'
_space_group_name_H-M_alt 'P 1 21/c 1'
_atom_sites_solution_hydrogens geom
_atom_sites_solution_primary iterative
_atom_sites_solution_secondary difmap
_audit_creation_date 2017-07-28
_audit_creation_method
;
Olex2 1.2
(compiled 2017.07.20 svn.r3457 for OlexSys, GUI svn.r5370)
;
_cell_angle_alpha 90.00
_cell_angle_beta 92.0756(13)
_cell_angle_gamma 90.00
_cell_formula_units_Z 4
_cell_length_a 8.3985(2)
_cell_length_b 12.6561(4)
_cell_length_c 15.8544(4)
_cell_measurement_reflns_used 9962
_cell_measurement_temperature 100
_cell_measurement_theta_max 31.456
_cell_measurement_theta_min 2.912
_cell_volume 1684.09(8)
_computing_cell_refinement 'SAINT v8.34A (Bruker, 2013)'
_computing_data_reduction 'SAINT v8.34A (Bruker, 2013)'
_computing_molecular_graphics 'Olex2 (Dolomanov et al., 2009)'
_computing_publication_material 'Olex2 (Dolomanov et al., 2009)'
_computing_structure_refinement 'XL (Sheldrick, 2008)'
_computing_structure_solution
;
Superflip (Palatinus & Chapuis, 2007;Palatinus & van der Lee, 2008;
Palatinus et al., 2012)
;
_diffrn_ambient_temperature 100
_diffrn_measured_fraction_theta_full 1.000
_diffrn_measured_fraction_theta_max 1.000
_diffrn_measurement_device_type 'Bruker APEX-II CCD'
_diffrn_measurement_method '\f and \w scans'
_diffrn_radiation_monochromator graphite
_diffrn_radiation_type MoK\a
_diffrn_radiation_wavelength 0.71073
_diffrn_reflns_av_R_equivalents 0.0271
_diffrn_reflns_av_unetI/netI 0.0168
_diffrn_reflns_limit_h_max 10
_diffrn_reflns_limit_h_min -10
_diffrn_reflns_limit_k_max 16
_diffrn_reflns_limit_k_min -16
_diffrn_reflns_limit_l_max 20
_diffrn_reflns_limit_l_min -20
_diffrn_reflns_number 29060
_diffrn_reflns_theta_full 27.50
_diffrn_reflns_theta_max 27.50
_diffrn_reflns_theta_min 2.06
_diffrn_source 'fine-focus sealed tube'
_diffrn_standards_number 0
_exptl_absorpt_coefficient_mu 2.830
_exptl_absorpt_correction_T_max 0.7462
_exptl_absorpt_correction_T_min 0.6873
_exptl_absorpt_correction_type multi-scan
_exptl_absorpt_process_details
'SADABS-2014/5 (Bruker,2014/5) was used for absorption correction. wR2(int) was 0.0486 before and 0.0380 after correction. The Ratio of minimum to maximum transmission is 0.9211. The \l/2 correction factor is 0.00150.'
_exptl_crystal_colour 'clear reddish orange'
_exptl_crystal_colour_lustre clear
_exptl_crystal_colour_modifier reddish
_exptl_crystal_colour_primary orange
_exptl_crystal_density_diffrn 1.838
_exptl_crystal_density_method 'not measured'
_exptl_crystal_description block
_exptl_crystal_F_000 924
_exptl_crystal_size_max 0.1
_exptl_crystal_size_mid 0.1
_exptl_crystal_size_min 0.05
_refine_diff_density_max 2.089
_refine_diff_density_min -1.069
_refine_diff_density_rms 0.142
_refine_ls_extinction_method none
_refine_ls_goodness_of_fit_ref 1.070
_refine_ls_hydrogen_treatment constr
_refine_ls_matrix_type full
_refine_ls_number_parameters 172
_refine_ls_number_reflns 3874
_refine_ls_number_restraints 0
_refine_ls_restrained_S_all 1.070
_refine_ls_R_factor_all 0.0361
_refine_ls_R_factor_gt 0.0312
_refine_ls_shift/su_max 0.001
_refine_ls_shift/su_mean 0.000
_refine_ls_structure_factor_coef Fsqd
_refine_ls_weighting_details 'calc w=1/[\s^2^(Fo^2^)+(0.0497P)^2^+6.2491P] where P=(Fo^2^+2Fc^2^)/3'
_refine_ls_weighting_scheme calc
_refine_ls_wR_factor_gt 0.0896
_refine_ls_wR_factor_ref 0.0926
_reflns_number_gt 3499
_reflns_number_total 3874
_reflns_threshold_expression >2sigma(I)
_cod_data_source_file ja8b08739_si_002.cif
_cod_data_source_block 2
_cod_database_code 4133160
_olex2_refinement_description
;
1. Fixed Uiso
 At 1.2 times of:
  All C(H,H) groups
2.a Secondary CH2 refined with riding coordinates:
 C12(H12A,H12B), C4(H4A,H4B), C9(H9A,H9B), C11(H11A,H11B), C8(H8A,H8B), C1(H1A,
 H1B), C7(H7A,H7B), C5(H5A,H5B), C10(H10A,H10B), C6(H6A,H6B), C3(H3A,H3B),
 C2(H2A,H2B)
;
_olex2_submission_special_instructions 'No special instructions were received'

loop_
_space_group_symop_id
_space_group_symop_operation_xyz
1 'x, y, z'
2 '-x, y+1/2, -z+1/2'
3 '-x, -y, -z'
4 'x, -y-1/2, z-1/2'

loop_
_atom_site_label
_atom_site_type_symbol
_atom_site_fract_x
_atom_site_fract_y
_atom_site_fract_z
_atom_site_U_iso_or_equiv
_atom_site_adp_type
_atom_site_occupancy
_atom_site_calc_flag
_atom_site_refinement_flags_posn
I1 I 0.78130(3) 0.100164(19) 0.343421(15) 0.01825(9) Uani 1 d .
Cr1 Cr 0.75354(6) 0.28000(4) 0.25381(3) 0.00872(12) Uani 1 d .
Cl1 Cl 0.95649(9) 0.35445(7) 0.33656(5) 0.01441(17) Uani 1 d .
Cl2 Cl 0.54655(10) 0.20774(7) 0.17056(5) 0.01474(17) Uani 1 d .
O2 O 0.7305(3) 0.41846(19) 0.18524(15) 0.0129(5) Uani 1 d .
O1 O 0.5951(3) 0.3416(2) 0.33254(15) 0.0127(5) Uani 1 d .
O3 O 0.9143(3) 0.23529(19) 0.16880(15) 0.0132(5) Uani 1 d .
C12 C 0.9114(4) 0.1372(3) 0.1191(2) 0.0146(7) Uani 1 d .
H12A H 0.8177 0.1358 0.0794 0.018 Uiso 1 calc R
H12B H 0.9071 0.0747 0.1565 0.018 Uiso 1 calc R
C4 C 0.4351(4) 0.3786(3) 0.3072(2) 0.0146(7) Uani 1 d .
H4A H 0.3689 0.3196 0.2846 0.018 Uiso 1 calc R
H4B H 0.4404 0.4343 0.2635 0.018 Uiso 1 calc R
C9 C 1.0555(4) 0.2975(3) 0.1490(3) 0.0198(8) Uani 1 d .
H9A H 1.1423 0.2865 0.1920 0.024 Uiso 1 calc R
H9B H 1.0298 0.3738 0.1458 0.024 Uiso 1 calc R
C11 C 1.0650(5) 0.1378(3) 0.0713(2) 0.0201(8) Uani 1 d .
H11A H 1.0496 0.1049 0.0149 0.024 Uiso 1 calc R
H11B H 1.1513 0.1002 0.1031 0.024 Uiso 1 calc R
C8 C 0.7616(4) 0.5255(3) 0.2182(2) 0.0154(7) Uani 1 d .
H8A H 0.8749 0.5333 0.2365 0.019 Uiso 1 calc R
H8B H 0.6944 0.5403 0.2669 0.019 Uiso 1 calc R
C1 C 0.6193(4) 0.3514(3) 0.4244(2) 0.0166(7) Uani 1 d .
H1A H 0.6806 0.4160 0.4394 0.020 Uiso 1 calc R
H1B H 0.6763 0.2892 0.4483 0.020 Uiso 1 calc R
C7 C 0.7204(5) 0.5999(3) 0.1458(3) 0.0199(8) Uani 1 d .
H7A H 0.7923 0.6619 0.1465 0.024 Uiso 1 calc R
H7B H 0.6088 0.6247 0.1480 0.024 Uiso 1 calc R
C5 C 0.6842(5) 0.4246(3) 0.0955(2) 0.0188(7) Uani 1 d .
H5A H 0.5671 0.4199 0.0871 0.023 Uiso 1 calc R
H5B H 0.7342 0.3670 0.0635 0.023 Uiso 1 calc R
C10 C 1.1017(5) 0.2557(3) 0.0640(3) 0.0225(8) Uani 1 d .
H10A H 1.2161 0.2679 0.0545 0.027 Uiso 1 calc R
H10B H 1.0372 0.2888 0.0176 0.027 Uiso 1 calc R
C6 C 0.7445(5) 0.5312(3) 0.0680(2) 0.0221(8) Uani 1 d .
H6A H 0.6818 0.5581 0.0185 0.026 Uiso 1 calc R
H6B H 0.8583 0.5278 0.0541 0.026 Uiso 1 calc R
C3 C 0.3674(4) 0.4223(3) 0.3873(2) 0.0191(8) Uani 1 d .
H3A H 0.2506 0.4118 0.3879 0.023 Uiso 1 calc R
H3B H 0.3914 0.4985 0.3938 0.023 Uiso 1 calc R
C2 C 0.4523(5) 0.3577(3) 0.4558(2) 0.0205(8) Uani 1 d .
H2A H 0.4502 0.3938 0.5111 0.025 Uiso 1 calc R
H2B H 0.4044 0.2866 0.4607 0.025 Uiso 1 calc R

loop_
_atom_site_aniso_label
_atom_site_aniso_U_11
_atom_site_aniso_U_22
_atom_site_aniso_U_33
_atom_site_aniso_U_23
_atom_site_aniso_U_13
_atom_site_aniso_U_12
I1 0.01836(14) 0.01623(14) 0.02025(14) 0.00147(8) 0.00209(9) 0.00134(9)
Cr1 0.0080(2) 0.0093(3) 0.0088(2) -0.00054(19) -0.00014(18) -0.00073(19)
Cl1 0.0107(4) 0.0143(4) 0.0180(4) -0.0030(3) -0.0023(3) -0.0029(3)
Cl2 0.0158(4) 0.0122(4) 0.0163(4) -0.0023(3) 0.0017(3) -0.0020(3)
O2 0.0202(13) 0.0090(11) 0.0093(11) -0.0002(9) -0.0027(9) -0.0018(9)
O1 0.0095(11) 0.0186(13) 0.0100(11) 0.0008(9) -0.0012(8) 0.0046(9)
O3 0.0135(11) 0.0110(12) 0.0155(12) -0.0035(9) 0.0052(9) -0.0038(9)
C12 0.0196(17) 0.0118(16) 0.0125(15) -0.0040(13) 0.0013(13) -0.0012(13)
C4 0.0083(15) 0.0180(17) 0.0174(16) 0.0033(13) -0.0014(12) 0.0035(13)
C9 0.0144(17) 0.0180(18) 0.028(2) -0.0023(15) 0.0098(14) -0.0069(14)
C11 0.026(2) 0.0180(18) 0.0168(17) 0.0012(14) 0.0107(14) 0.0044(15)
C8 0.0193(17) 0.0092(16) 0.0180(16) -0.0039(13) 0.0021(13) -0.0023(13)
C1 0.0191(17) 0.0222(19) 0.0085(15) -0.0015(13) -0.0011(12) 0.0060(14)
C7 0.0177(18) 0.0143(18) 0.028(2) 0.0040(14) 0.0012(15) 0.0011(14)
C5 0.029(2) 0.0179(18) 0.0084(15) 0.0028(13) -0.0058(14) -0.0037(15)
C10 0.027(2) 0.0187(19) 0.0224(19) 0.0028(15) 0.0120(15) 0.0005(16)
C6 0.029(2) 0.0206(19) 0.0161(17) 0.0075(15) -0.0012(15) -0.0033(16)
C3 0.0112(16) 0.0201(19) 0.0261(19) -0.0065(15) 0.0014(14) 0.0009(14)
C2 0.0226(19) 0.023(2) 0.0159(17) -0.0044(15) 0.0067(14) -0.0047(16)

loop_
_atom_type_symbol
_atom_type_description
_atom_type_scat_dispersion_real
_atom_type_scat_dispersion_imag
_atom_type_scat_source
C C 0.0033 0.0016 'International Tables Vol C Tables 4.2.6.8 and 6.1.1.4'
H H 0.0000 0.0000 'International Tables Vol C Tables 4.2.6.8 and 6.1.1.4'
Cl Cl 0.1484 0.1585 'International Tables Vol C Tables 4.2.6.8 and 6.1.1.4'
Cr Cr 0.3209 0.6236 'International Tables Vol C Tables 4.2.6.8 and 6.1.1.4'
I I -0.4742 1.8119 'International Tables Vol C Tables 4.2.6.8 and 6.1.1.4'
O O 0.0106 0.0060 'International Tables Vol C Tables 4.2.6.8 and 6.1.1.4'

loop_
_geom_angle_atom_site_label_1
_geom_angle_atom_site_label_2
_geom_angle_atom_site_label_3
_geom_angle
Cl1 Cr1 I1 89.83(3)
Cl1 Cr1 Cl2 179.00(4)
Cl2 Cr1 I1 90.90(3)
O2 Cr1 I1 179.58(8)
O2 Cr1 Cl1 90.34(7)
O2 Cr1 Cl2 88.93(7)
O1 Cr1 I1 92.68(7)
O1 Cr1 Cl1 88.89(7)
O1 Cr1 Cl2 90.39(7)
O1 Cr1 O2 86.93(10)
O1 Cr1 O3 173.28(10)
O3 Cr1 I1 93.90(7)
O3 Cr1 Cl1 89.77(7)
O3 Cr1 Cl2 90.87(7)
O3 Cr1 O2 86.49(10)
C8 O2 Cr1 125.6(2)
C5 O2 Cr1 124.9(2)
C5 O2 C8 109.5(3)
C4 O1 Cr1 125.0(2)
C4 O1 C1 109.8(2)
C1 O1 Cr1 125.2(2)
C12 O3 Cr1 126.5(2)
C9 O3 Cr1 123.8(2)
C9 O3 C12 109.7(3)
O3 C12 C11 105.3(3)
O1 C4 C3 104.7(3)
O3 C9 C10 103.8(3)
C12 C11 C10 102.7(3)
O2 C8 C7 105.7(3)
O1 C1 C2 103.5(3)
C8 C7 C6 102.9(3)
O2 C5 C6 104.4(3)
C9 C10 C11 102.5(3)
C5 C6 C7 102.7(3)
C4 C3 C2 102.9(3)
C1 C2 C3 102.2(3)

loop_
_geom_bond_atom_site_label_1
_geom_bond_atom_site_label_2
_geom_bond_distance
I1 Cr1 2.6887(6)
Cr1 Cl1 2.3136(9)
Cr1 Cl2 2.3311(10)
Cr1 O2 2.068(2)
Cr1 O1 2.014(2)
Cr1 O3 2.023(2)
O2 C8 1.472(4)
O2 C5 1.463(4)
O1 C4 1.466(4)
O1 C1 1.469(4)
O3 C12 1.471(4)
O3 C9 1.467(4)
C12 C11 1.520(5)
C4 C3 1.515(5)
C9 C10 1.511(5)
C11 C10 1.529(6)
C8 C7 1.515(5)
C1 C2 1.506(5)
C7 C6 1.529(6)
C5 C6 1.510(5)
C3 C2 1.516(6)
